data_7104774
loop_
_publ_author_name
'Maurizot, Victor'
'Massip, St\'ephane'
'L\'eger, Jean-Michel'
'D\'el\'eris, G\'erard'

_publ_section_title
;
 Cylindrical sheet formation of oligo-meta-aniline foldamers.
;
_journal_issue 38
_journal_name_full 'Chemical communications (Cambridge, England)'
_journal_page_first 5698
_journal_page_last 5700
_journal_paper_doi 10.1039/b909446f
_journal_volume 34
_journal_year 2009
_chemical_formula_sum 'C60 H66 N12 O18'
_chemical_formula_weight 1243.25
_chemical_name_systematic
;
?
;
_space_group_IT_number 15
_symmetry_cell_setting monoclinic
_symmetry_space_group_name_Hall '-C 2yc'
_symmetry_space_group_name_H-M 'C 1 2/c 1'
_atom_sites_solution_hydrogens geom
_atom_sites_solution_primary direct
_atom_sites_solution_secondary difmap
_audit_creation_method SHELXL-97
_cell_angle_alpha 90.00
_cell_angle_beta 92.719(2)
_cell_angle_gamma 90.00
_cell_formula_units_Z 8
_cell_length_a 18.0066(9)
_cell_length_b 33.8684(11)
_cell_length_c 20.2630(10)
_cell_measurement_reflns_used 4476
_cell_measurement_temperature 193(2)
_cell_measurement_theta_max 72.45
_cell_measurement_theta_min 6.74
_cell_volume 12343.6(10)
_computing_cell_refinement CrystalClear
_computing_data_collection CrystalClear
_computing_data_reduction CrystalClear
_computing_structure_refinement 'SHELXL-97 (Sheldrick, 1997)'
_computing_structure_solution 'SHELXS-97 (Sheldrick, 1990)'
_diffrn_ambient_temperature 193(2)
_diffrn_measured_fraction_theta_full 0.940
_diffrn_measured_fraction_theta_max 0.940
_diffrn_measurement_device_type 'Rigaku RAXIS Rapid'
_diffrn_measurement_method \w-scans
_diffrn_radiation_monochromator confocal
_diffrn_radiation_source 'micro-focus rotating anode'
_diffrn_radiation_type CuK\a
_diffrn_radiation_wavelength 1.54180
_diffrn_reflns_av_R_equivalents 0.0751
_diffrn_reflns_av_sigmaI/netI 0.0758
_diffrn_reflns_limit_h_max 22
_diffrn_reflns_limit_h_min -20
_diffrn_reflns_limit_k_max 41
_diffrn_reflns_limit_k_min -41
_diffrn_reflns_limit_l_max 23
_diffrn_reflns_limit_l_min -24
_diffrn_reflns_number 85375
_diffrn_reflns_theta_full 72.45
_diffrn_reflns_theta_max 72.45
_diffrn_reflns_theta_min 6.74
_exptl_absorpt_coefficient_mu 0.842
_exptl_absorpt_correction_T_max 0.9206
_exptl_absorpt_correction_T_min 0.8497
_exptl_absorpt_correction_type multi-scan
_exptl_absorpt_process_details CrystalClear
_exptl_crystal_colour 'dark orange'
_exptl_crystal_density_diffrn 1.338
_exptl_crystal_density_method 'not measured'
_exptl_crystal_description prism
_exptl_crystal_F_000 5232
_exptl_crystal_size_max 0.20
_exptl_crystal_size_mid 0.10
_exptl_crystal_size_min 0.10
_refine_diff_density_max 0.216
_refine_diff_density_min -0.220
_refine_diff_density_rms 0.041
_refine_ls_extinction_method none
_refine_ls_goodness_of_fit_ref 1.038
_refine_ls_hydrogen_treatment constr
_refine_ls_matrix_type full
_refine_ls_number_parameters 774
_refine_ls_number_reflns 11511
_refine_ls_number_restraints 18
_refine_ls_restrained_S_all 1.042
_refine_ls_R_factor_all 0.1780
_refine_ls_R_factor_gt 0.0778
_refine_ls_shift/su_max 0.007
_refine_ls_shift/su_mean 0.002
_refine_ls_structure_factor_coef Fsqd
_refine_ls_weighting_details 'calc w=1/[\s^2^(Fo^2^)+(0.1202P)^2^+0.0000P] where P=(Fo^2^+2Fc^2^)/3'
_refine_ls_weighting_scheme calc
_refine_ls_wR_factor_gt 0.2243
_refine_ls_wR_factor_ref 0.2655
_reflns_number_gt 4476
_reflns_number_total 11511
_reflns_threshold_expression >2sigma(I)
_cod_data_source_file b909446f.txt
_cod_data_source_block vm35jap
_cod_original_sg_symbol_H-M C2/c
_cod_database_code 7104774

loop_
_symmetry_equiv_pos_as_xyz
'x, y, z'
'-x, y, -z+1/2'
'x+1/2, y+1/2, z'
'-x+1/2, y+1/2, -z+1/2'
'-x, -y, -z'
'x, -y, z-1/2'
'-x+1/2, -y+1/2, -z'
'x+1/2, -y+1/2, z-1/2'

loop_
_atom_site_label
_atom_site_type_symbol
_atom_site_fract_x
_atom_site_fract_y
_atom_site_fract_z
_atom_site_U_iso_or_equiv
_atom_site_adp_type
_atom_site_occupancy
_atom_site_symmetry_multiplicity
_atom_site_calc_flag
_atom_site_refinement_flags
_atom_site_disorder_assembly
_atom_site_disorder_group
C1 C 0.8638(3) 0.2520(2) 0.4733(2) 0.229(4) Uani 1 1 d . . .
H1A H 0.9024 0.2316 0.4733 0.343 Uiso 1 1 calc R . .
H1B H 0.8440 0.2538 0.5174 0.343 Uiso 1 1 calc R . .
H1C H 0.8852 0.2774 0.4613 0.343 Uiso 1 1 calc R . .
O2 O 0.80439(19) 0.24173(14) 0.42576(17) 0.1831(18) Uani 1 1 d . . .
C3 C 0.7707(2) 0.20584(14) 0.43184(18) 0.162(2) Uani 1 1 d G . .
C4 C 0.7906(2) 0.17651(17) 0.47728(15) 0.208(4) Uani 1 1 d G . .
H4 H 0.8334 0.1798 0.5060 0.250 Uiso 1 1 calc R . .
C5 C 0.7480(3) 0.14244(14) 0.48067(16) 0.222(4) Uani 1 1 d G . .
H5 H 0.7616 0.1224 0.5117 0.266 Uiso 1 1 calc R . .
C6 C 0.6854(3) 0.13768(11) 0.4386(2) 0.191(3) Uani 1 1 d G . .
H6 H 0.6562 0.1144 0.4409 0.229 Uiso 1 1 calc R . .
C7 C 0.66543(19) 0.16701(13) 0.39317(15) 0.1441(19) Uani 1 1 d G . .
H7 H 0.6226 0.1638 0.3644 0.173 Uiso 1 1 calc R . .
C8 C 0.7081(2) 0.20109(11) 0.38978(13) 0.1284(17) Uani 1 1 d G . .
N9 N 0.68874(19) 0.23339(11) 0.34856(16) 0.1238(12) Uani 1 1 d . . .
H9 H 0.7078 0.2561 0.3617 0.149 Uiso 1 1 calc R . .
C10 C 0.64442(15) 0.23522(9) 0.29054(11) 0.1110(13) Uani 1 1 d G . .
C11 C 0.62734(14) 0.20095(8) 0.25526(13) 0.1040(13) Uani 1 1 d G . .
H11 H 0.6458 0.1762 0.2708 0.125 Uiso 1 1 calc R . .
C12 C 0.58321(15) 0.20287(8) 0.19718(12) 0.0986(12) Uani 1 1 d G . .
C13 C 0.55618(14) 0.23907(9) 0.17437(10) 0.1058(13) Uani 1 1 d G . .
C14 C 0.57327(15) 0.27334(8) 0.20964(14) 0.1136(14) Uani 1 1 d G . .
H14 H 0.5548 0.2981 0.1941 0.136 Uiso 1 1 calc R . .
C15 C 0.61739(17) 0.27142(8) 0.26773(14) 0.1163(14) Uani 1 1 d G . .
N16 N 0.5096(2) 0.24510(14) 0.11439(18) 0.1163(12) Uani 1 1 d . . .
O17 O 0.49658(16) 0.21587(10) 0.07711(14) 0.1257(10) Uani 1 1 d . . .
O18 O 0.48347(18) 0.27765(10) 0.10291(14) 0.1399(12) Uani 1 1 d . . .
N19 N 0.6318(3) 0.30891(13) 0.2999(2) 0.1408(14) Uani 1 1 d . . .
O20 O 0.6800(2) 0.31123(10) 0.34549(18) 0.1719(15) Uani 1 1 d . . .
O21 O 0.5955(2) 0.33776(11) 0.28184(17) 0.1647(14) Uani 1 1 d . . .
N22 N 0.56584(16) 0.16915(10) 0.16187(14) 0.1040(10) Uani 1 1 d . . .
H22 H 0.5416 0.1733 0.1238 0.125 Uiso 1 1 calc R . .
C23 C 0.58025(15) 0.12868(8) 0.17638(15) 0.0971(12) Uani 1 1 d G . .
C24 C 0.58439(15) 0.10394(11) 0.12194(10) 0.1052(13) Uani 1 1 d G . .
C25 C 0.59304(15) 0.06349(10) 0.13093(13) 0.1108(13) Uani 1 1 d G . .
H25 H 0.5959 0.0466 0.0937 0.133 Uiso 1 1 calc R . .
C26 C 0.59757(15) 0.04777(8) 0.19436(16) 0.1063(13) Uani 1 1 d G . .
C27 C 0.59344(14) 0.07251(10) 0.24880(11) 0.0952(11) Uani 1 1 d G . .
C28 C 0.58478(14) 0.11296(9) 0.23981(11) 0.0939(11) Uani 1 1 d G . .
H28 H 0.5820 0.1299 0.2770 0.113 Uiso 1 1 calc R . .
O29 O 0.57691(16) 0.12103(8) 0.06229(12) 0.1222(10) Uani 1 1 d . . .
C30 C 0.5830(3) 0.09744(15) 0.0040(2) 0.1421(17) Uani 1 1 d . . .
H30A H 0.5455 0.0761 0.0029 0.170 Uiso 1 1 calc R . .
H30B H 0.6330 0.0854 0.0032 0.170 Uiso 1 1 calc R . .
C31 C 0.5697(5) 0.12488(19) -0.0549(2) 0.182(3) Uani 1 1 d . . .
H31 H 0.6068 0.1469 -0.0527 0.219 Uiso 1 1 calc R . .
C32 C 0.5827(5) 0.0978(2) -0.1172(2) 0.266(4) Uani 1 1 d . . .
H32A H 0.6347 0.0893 -0.1164 0.399 Uiso 1 1 calc R . .
H32B H 0.5710 0.1128 -0.1577 0.399 Uiso 1 1 calc R . .
H32C H 0.5503 0.0746 -0.1159 0.399 Uiso 1 1 calc R . .
C33 C 0.4900(4) 0.1418(2) -0.0546(3) 0.226(3) Uani 1 1 d . . .
H33A H 0.4543 0.1201 -0.0522 0.338 Uiso 1 1 calc R . .
H33B H 0.4794 0.1569 -0.0952 0.338 Uiso 1 1 calc R . .
H33C H 0.4857 0.1592 -0.0163 0.338 Uiso 1 1 calc R . .
O34 O 0.60907(16) 0.00812(10) 0.20813(15) 0.1258(10) Uani 1 1 d . . .
C35 C 0.6319(3) -0.01614(16) 0.1543(2) 0.1420(17) Uani 1 1 d D B .
H35A H 0.6766 -0.0048 0.1348 0.170 Uiso 1 1 calc R . .
H35B H 0.5917 -0.0177 0.1193 0.170 Uiso 1 1 calc R . .
C36 C 0.6493(4) -0.0572(2) 0.1823(3) 0.175(2) Uani 1 1 d D . .
H36 H 0.6924 -0.0533 0.2146 0.210 Uiso 1 1 calc R A 1
C37 C 0.6803(4) -0.08224(16) 0.1262(3) 0.215(3) Uani 1 1 d D B .
H37A H 0.6401 -0.0883 0.0935 0.323 Uiso 1 1 calc R . .
H37B H 0.7011 -0.1069 0.1445 0.323 Uiso 1 1 calc R . .
H37C H 0.7193 -0.0674 0.1050 0.323 Uiso 1 1 calc R . .
C38 C 0.5921(7) -0.0743(3) 0.2203(5) 0.174(5) Uani 0.50 1 d PD B 1
H38A H 0.5729 -0.0544 0.2500 0.261 Uiso 0.50 1 calc PR B 1
H38B H 0.6127 -0.0965 0.2463 0.261 Uiso 0.50 1 calc PR B 1
H38C H 0.5515 -0.0838 0.1904 0.261 Uiso 0.50 1 calc PR B 1
C38' C 0.7064(9) -0.0538(3) 0.2381(7) 0.227(6) Uani 0.50 1 d PD B 2
H38D H 0.6872 -0.0369 0.2727 0.340 Uiso 0.50 1 calc PR B 2
H38E H 0.7519 -0.0421 0.2218 0.340 Uiso 0.50 1 calc PR B 2
H38F H 0.7175 -0.0800 0.2563 0.340 Uiso 0.50 1 calc PR B 2
N39 N 0.60514(19) 0.05654(9) 0.31380(14) 0.1057(10) Uani 1 1 d . . .
H39 H 0.5672 0.0536 0.3392 0.127 Uiso 1 1 calc R . .
C40 C 0.67613(14) 0.04573(7) 0.33702(14) 0.0959(11) Uani 1 1 d G . .
C41 C 0.69103(17) 0.02926(7) 0.39907(12) 0.0934(12) Uani 1 1 d G . .
C42 C 0.76365(19) 0.01978(7) 0.41945(10) 0.1014(12) Uani 1 1 d G . .
H42 H 0.7738 0.0085 0.4619 0.122 Uiso 1 1 calc R . .
C43 C 0.82136(15) 0.02679(7) 0.37780(13) 0.0917(12) Uani 1 1 d G . .
C44 C 0.80646(15) 0.04327(7) 0.31575(12) 0.0908(11) Uani 1 1 d G . .
C45 C 0.73384(17) 0.05274(7) 0.29536(10) 0.0920(11) Uani 1 1 d G . .
H45 H 0.7237 0.0640 0.2530 0.110 Uiso 1 1 calc R . .
N46 N 0.6361(3) 0.01890(11) 0.4448(2) 0.1164(12) Uani 1 1 d . . .
O47 O 0.5702(2) 0.02849(11) 0.43087(16) 0.1579(13) Uani 1 1 d . . .
O48 O 0.65223(19) 0.00103(10) 0.49542(16) 0.1495(12) Uani 1 1 d . . .
N49 N 0.8930(3) 0.01640(11) 0.4039(2) 0.1136(12) Uani 1 1 d . . .
O50 O 0.9467(2) 0.02308(11) 0.36983(17) 0.1537(14) Uani 1 1 d . . .
O51 O 0.90350(16) 0.00161(9) 0.45780(14) 0.1343(11) Uani 1 1 d . . .
N52 N 0.86032(18) 0.04969(9) 0.27177(13) 0.1042(10) Uani 1 1 d . . .
H52 H 0.9066 0.0443 0.2846 0.125 Uiso 1 1 calc R . .
C53 C 0.84676(14) 0.06462(9) 0.20628(10) 0.0917(11) Uani 1 1 d G . .
C54 C 0.86104(14) 0.04103(7) 0.15220(14) 0.0943(11) Uani 1 1 d G . .
C55 C 0.84810(14) 0.05551(8) 0.08851(11) 0.0933(11) Uani 1 1 d G . .
H55 H 0.8579 0.0394 0.0515 0.112 Uiso 1 1 calc R . .
C56 C 0.82088(14) 0.09359(8) 0.07890(9) 0.0927(11) Uani 1 1 d G . .
C57 C 0.80660(14) 0.11718(7) 0.13298(13) 0.0884(11) Uani 1 1 d G . .
C58 C 0.81954(14) 0.10270(8) 0.19667(10) 0.0955(11) Uani 1 1 d G . .
H58 H 0.8098 0.1188 0.2336 0.115 Uiso 1 1 calc R . .
O59 O 0.88625(15) 0.00385(8) 0.16617(12) 0.1102(9) Uani 1 1 d . D .
C60 C 0.8959(2) -0.02258(13) 0.11159(19) 0.1070(13) Uani 1 1 d D . .
H60A H 0.9332 -0.0118 0.0821 0.128 Uiso 1 1 calc R C 3
H60B H 0.8483 -0.0258 0.0857 0.128 Uiso 1 1 calc R C 3
C61 C 0.9218(11) -0.0620(5) 0.1390(8) 0.115(13) Uani 0.50 1 d PD D 3
H61 H 0.9732 -0.0602 0.1597 0.138 Uiso 0.50 1 calc PR D 3
C62 C 0.8670(9) -0.0717(4) 0.1885(7) 0.220(8) Uani 0.50 1 d PD D 3
H62A H 0.8174 -0.0735 0.1667 0.330 Uiso 0.50 1 calc PR D 3
H62B H 0.8674 -0.0510 0.2223 0.330 Uiso 0.50 1 calc PR D 3
H62C H 0.8801 -0.0971 0.2092 0.330 Uiso 0.50 1 calc PR D 3
C63 C 0.9178(18) -0.0922(6) 0.0834(11) 0.181(12) Uani 0.50 1 d PD D 3
H63A H 0.9265 -0.1186 0.1017 0.271 Uiso 0.50 1 calc PR D 3
H63B H 0.9558 -0.0862 0.0519 0.271 Uiso 0.50 1 calc PR D 3
H63C H 0.8685 -0.0912 0.0608 0.271 Uiso 0.50 1 calc PR D 3
C61' C 0.9152(12) -0.0639(6) 0.1364(10) 0.134(16) Uani 0.50 1 d PD D 4
H61' H 0.8730 -0.0755 0.1602 0.161 Uiso 0.50 1 calc PR D 4
C62' C 0.9886(6) -0.0644(2) 0.1816(5) 0.147(4) Uani 0.50 1 d PD D 4
H62D H 1.0031 -0.0918 0.1909 0.221 Uiso 0.50 1 calc PR D 4
H62E H 0.9801 -0.0507 0.2232 0.221 Uiso 0.50 1 calc PR D 4
H62F H 1.0284 -0.0511 0.1589 0.221 Uiso 0.50 1 calc PR D 4
C63' C 0.9330(14) -0.0891(5) 0.0771(9) 0.136(8) Uani 0.50 1 d PD D 4
H63E H 0.8884 -0.0918 0.0479 0.204 Uiso 0.50 1 calc PR D 4
H63F H 0.9496 -0.1153 0.0923 0.204 Uiso 0.50 1 calc PR D 4
H63G H 0.9725 -0.0765 0.0530 0.204 Uiso 0.50 1 calc PR D 4
O64 O 0.80672(14) 0.11061(7) 0.01872(11) 0.1058(8) Uani 1 1 d . . .
C65 C 0.8176(3) 0.08734(12) -0.03877(18) 0.1276(16) Uani 1 1 d . . .
H65A H 0.7819 0.0651 -0.0411 0.153 Uiso 1 1 calc R . .
H65B H 0.8687 0.0764 -0.0374 0.153 Uiso 1 1 calc R . .
C66 C 0.8054(4) 0.11392(16) -0.09807(19) 0.153(2) Uani 1 1 d . . .
H66 H 0.7540 0.1251 -0.0977 0.184 Uiso 1 1 calc R . .
C67 C 0.8604(3) 0.14757(18) -0.0978(3) 0.169(2) Uani 1 1 d . . .
H67A H 0.9111 0.1370 -0.0939 0.254 Uiso 1 1 calc R . .
H67B H 0.8520 0.1650 -0.0603 0.254 Uiso 1 1 calc R . .
H67C H 0.8537 0.1625 -0.1391 0.254 Uiso 1 1 calc R . .
C68 C 0.8103(7) 0.0867(2) -0.1592(2) 0.336(7) Uani 1 1 d . . .
H68A H 0.7969 0.1018 -0.1994 0.504 Uiso 1 1 calc R . .
H68B H 0.7760 0.0645 -0.1554 0.504 Uiso 1 1 calc R . .
H68C H 0.8612 0.0768 -0.1616 0.504 Uiso 1 1 calc R . .
N69 N 0.77697(16) 0.15545(10) 0.11905(13) 0.0972(9) Uani 1 1 d . . .
H69 H 0.7457 0.1567 0.0844 0.117 Uiso 1 1 calc R . .
C70 C 0.78972(15) 0.19058(7) 0.15132(11) 0.0925(11) Uani 1 1 d G . .
C71 C 0.75392(14) 0.22480(9) 0.12921(11) 0.1045(13) Uani 1 1 d G . .
C72 C 0.76734(17) 0.26032(8) 0.16200(14) 0.1232(15) Uani 1 1 d G . .
H72 H 0.7429 0.2837 0.1469 0.148 Uiso 1 1 calc R . .
C73 C 0.81657(18) 0.26162(7) 0.21691(14) 0.1226(16) Uani 1 1 d G . .
C74 C 0.85237(15) 0.22740(8) 0.23903(11) 0.1147(15) Uani 1 1 d G . .
C75 C 0.83895(15) 0.19188(7) 0.20623(12) 0.1014(13) Uani 1 1 d G . .
H75 H 0.8634 0.1685 0.2213 0.122 Uiso 1 1 calc R . .
N76 N 0.7033(2) 0.22737(14) 0.07143(17) 0.1163(12) Uani 1 1 d . . .
O77 O 0.69555(17) 0.19825(11) 0.03562(15) 0.1346(11) Uani 1 1 d . . .
O78 O 0.67225(19) 0.25822(11) 0.05815(14) 0.1568(14) Uani 1 1 d . . .
N79 N 0.8270(3) 0.30037(13) 0.2462(2) 0.1578(17) Uani 1 1 d . . .
O80 O 0.7867(3) 0.32750(11) 0.22687(17) 0.1923(18) Uani 1 1 d . . .
O81 O 0.8762(3) 0.30557(10) 0.28993(18) 0.1920(18) Uani 1 1 d . . .
N82 N 0.9016(2) 0.22885(11) 0.29435(16) 0.1407(15) Uani 1 1 d . . .
H82 H 0.9164 0.2527 0.3063 0.169 Uiso 1 1 calc R . .
C83 C 0.9315(2) 0.19759(11) 0.33419(13) 0.139(2) Uani 1 1 d G . .
C84 C 0.90073(19) 0.16006(13) 0.33797(15) 0.173(3) Uani 1 1 d G . .
H84 H 0.8575 0.1535 0.3115 0.208 Uiso 1 1 calc R . .
C85 C 0.9332(3) 0.13211(10) 0.38047(18) 0.177(3) Uani 1 1 d G . .
H85 H 0.9122 0.1065 0.3831 0.213 Uiso 1 1 calc R . .
C86 C 0.9964(2) 0.14169(13) 0.41920(15) 0.179(3) Uani 1 1 d G . .
H86 H 1.0186 0.1226 0.4483 0.214 Uiso 1 1 calc R . .
C87 C 1.02715(16) 0.17922(16) 0.41543(14) 0.164(3) Uani 1 1 d G . .
H87 H 1.0704 0.1858 0.4419 0.197 Uiso 1 1 calc R . .
C88 C 0.9947(2) 0.20717(12) 0.37292(17) 0.1366(18) Uani 1 1 d G . .
O89 O 1.0182(2) 0.24518(12) 0.36867(14) 0.1539(13) Uani 1 1 d . . .
C90 C 1.0672(3) 0.26027(18) 0.4201(2) 0.194(3) Uani 1 1 d . . .
H90A H 1.0525 0.2500 0.4628 0.291 Uiso 1 1 calc R . .
H90B H 1.0646 0.2892 0.4204 0.291 Uiso 1 1 calc R . .
H90C H 1.1182 0.2520 0.4125 0.291 Uiso 1 1 calc R . .

loop_
_atom_site_aniso_label
_atom_site_aniso_U_11
_atom_site_aniso_U_22
_atom_site_aniso_U_33
_atom_site_aniso_U_23
_atom_site_aniso_U_13
_atom_site_aniso_U_12
C1 0.104(4) 0.430(11) 0.146(5) -0.129(6) -0.059(4) 0.032(5)
O2 0.116(3) 0.305(5) 0.122(3) -0.081(3) -0.057(2) 0.030(3)
C3 0.138(5) 0.245(7) 0.098(4) -0.058(4) -0.048(4) 0.068(5)
C4 0.220(7) 0.307(9) 0.091(4) -0.010(5) -0.063(4) 0.134(7)
C5 0.301(11) 0.251(8) 0.111(5) 0.030(5) -0.014(6) 0.155(8)
C6 0.308(9) 0.180(5) 0.082(3) 0.013(3) -0.025(4) 0.101(5)
C7 0.191(5) 0.147(4) 0.090(3) -0.011(3) -0.036(3) 0.053(4)
C8 0.139(4) 0.164(5) 0.077(3) -0.024(3) -0.050(3) 0.053(3)
N9 0.119(3) 0.149(3) 0.099(3) -0.012(2) -0.040(2) 0.002(2)
C10 0.106(3) 0.134(4) 0.089(3) 0.008(3) -0.036(2) 0.001(3)
C11 0.098(3) 0.129(3) 0.082(3) -0.005(2) -0.032(2) 0.012(2)
C12 0.098(3) 0.123(3) 0.072(3) -0.002(2) -0.026(2) 0.008(2)
C13 0.104(3) 0.134(3) 0.075(3) 0.010(2) -0.037(2) -0.008(3)
C14 0.106(3) 0.132(4) 0.099(3) 0.017(2) -0.033(3) -0.002(3)
C15 0.123(4) 0.122(4) 0.100(3) 0.003(3) -0.036(3) -0.009(3)
N16 0.108(3) 0.144(3) 0.093(3) 0.018(2) -0.035(2) 0.007(3)
O17 0.123(2) 0.160(3) 0.0886(19) 0.0079(18) -0.0456(17) -0.0015(19)
O18 0.147(3) 0.145(3) 0.122(2) 0.0185(19) -0.058(2) 0.018(2)
N19 0.163(4) 0.125(4) 0.130(4) 0.001(3) -0.045(3) -0.006(3)
O20 0.186(3) 0.168(3) 0.152(3) -0.003(2) -0.086(3) -0.030(2)
O21 0.205(4) 0.128(3) 0.155(3) -0.013(2) -0.061(3) 0.001(2)
N22 0.094(2) 0.142(3) 0.073(2) 0.0038(19) -0.0270(17) 0.013(2)
C23 0.082(3) 0.135(4) 0.072(3) -0.003(3) -0.022(2) 0.003(2)
C24 0.104(3) 0.146(4) 0.063(3) -0.005(3) -0.018(2) 0.004(3)
C25 0.104(3) 0.152(4) 0.076(3) -0.012(3) -0.009(2) -0.003(3)
C26 0.096(3) 0.135(4) 0.086(3) -0.002(3) -0.010(2) 0.005(3)
C27 0.079(3) 0.147(4) 0.059(2) -0.008(3) 0.001(2) 0.005(2)
C28 0.079(3) 0.133(3) 0.069(3) -0.007(2) -0.0096(19) 0.016(2)
O29 0.140(2) 0.164(2) 0.0610(16) -0.0056(16) -0.0189(16) -0.0060(18)
C30 0.169(5) 0.187(5) 0.069(3) -0.022(3) -0.006(3) -0.029(3)
C31 0.253(8) 0.227(6) 0.064(3) 0.006(4) -0.033(4) -0.058(6)
C32 0.377(11) 0.362(9) 0.059(3) -0.044(5) 0.007(4) -0.108(8)
C33 0.215(8) 0.307(9) 0.144(5) 0.025(5) -0.092(5) -0.033(6)
O34 0.148(3) 0.129(2) 0.101(2) -0.0035(19) 0.0040(18) -0.0003(19)
C35 0.174(5) 0.138(4) 0.113(4) -0.032(4) -0.003(3) -0.007(4)
C36 0.229(8) 0.148(6) 0.143(5) -0.036(5) -0.042(5) -0.006(5)
C37 0.289(8) 0.159(5) 0.196(6) -0.082(5) 0.008(6) -0.018(5)
C38 0.242(14) 0.146(9) 0.138(9) 0.016(6) 0.046(9) -0.076(9)
C38' 0.30(2) 0.157(10) 0.225(15) -0.019(10) -0.012(14) 0.036(11)
N39 0.096(2) 0.141(3) 0.080(2) 0.0104(19) 0.0022(19) 0.0081(19)
C40 0.106(3) 0.110(3) 0.071(3) 0.001(2) -0.002(3) 0.008(2)
C41 0.112(4) 0.113(3) 0.056(2) 0.010(2) 0.011(3) 0.008(2)
C42 0.135(4) 0.092(3) 0.076(3) 0.003(2) -0.009(3) 0.017(3)
C43 0.097(3) 0.119(3) 0.059(2) 0.010(2) -0.007(2) 0.030(2)
C44 0.108(3) 0.109(3) 0.056(2) 0.001(2) 0.005(2) 0.024(2)
C45 0.088(3) 0.127(3) 0.061(2) 0.005(2) -0.002(2) 0.011(2)
N46 0.120(4) 0.139(3) 0.090(3) 0.016(2) 0.004(3) 0.004(3)
O47 0.123(3) 0.236(4) 0.116(3) 0.047(2) 0.025(2) 0.007(3)
O48 0.157(3) 0.193(3) 0.099(2) 0.058(2) 0.006(2) -0.007(2)
N49 0.123(3) 0.143(3) 0.074(3) 0.020(2) 0.004(3) 0.024(3)
O50 0.115(3) 0.236(4) 0.109(3) 0.051(2) -0.005(2) 0.061(3)
O51 0.135(2) 0.178(3) 0.087(2) 0.0453(19) -0.0166(18) 0.0164(19)
N52 0.105(3) 0.148(3) 0.0583(19) 0.0042(18) -0.0087(18) 0.032(2)
C53 0.084(3) 0.132(3) 0.059(2) -0.003(2) -0.001(2) 0.015(2)
C54 0.084(3) 0.126(3) 0.072(3) -0.001(2) -0.007(2) 0.008(2)
C55 0.099(3) 0.117(3) 0.064(2) -0.003(2) 0.002(2) 0.007(2)
C56 0.101(3) 0.122(3) 0.054(2) -0.005(2) -0.008(2) 0.001(2)
C57 0.084(3) 0.118(3) 0.062(2) -0.007(2) -0.0079(19) 0.019(2)
C58 0.099(3) 0.128(3) 0.059(2) -0.005(2) -0.004(2) 0.014(2)
O59 0.124(2) 0.126(2) 0.0799(18) 0.0012(16) -0.0014(15) 0.0247(17)
C60 0.110(3) 0.131(4) 0.080(3) -0.019(3) -0.006(2) -0.008(3)
C61 0.13(2) 0.13(2) 0.080(15) -0.027(14) 0.001(13) 0.016(16)
C62 0.255(19) 0.155(10) 0.253(17) 0.081(10) 0.034(14) -0.026(10)
C63 0.23(3) 0.153(19) 0.16(2) -0.028(16) 0.034(14) -0.037(14)
C61' 0.10(2) 0.12(2) 0.17(3) 0.015(18) -0.054(18) 0.012(15)
C62' 0.171(10) 0.107(6) 0.155(8) -0.011(5) -0.089(8) 0.037(6)
C63' 0.138(12) 0.125(14) 0.139(15) -0.058(12) -0.056(11) 0.049(10)
O64 0.137(2) 0.1284(19) 0.0509(15) -0.0060(14) -0.0097(14) 0.0093(16)
C65 0.187(5) 0.139(3) 0.055(2) -0.009(2) -0.009(3) 0.021(3)
C66 0.259(7) 0.149(4) 0.051(3) -0.009(3) -0.006(3) 0.050(4)
C67 0.184(6) 0.178(5) 0.148(5) 0.062(4) 0.034(4) 0.055(4)
C68 0.73(2) 0.214(6) 0.060(3) -0.007(4) 0.020(6) 0.158(9)
N69 0.092(2) 0.135(3) 0.0628(19) -0.0026(17) -0.0179(16) 0.0137(19)
C70 0.096(3) 0.122(3) 0.058(2) -0.012(2) -0.008(2) 0.027(2)
C71 0.121(3) 0.130(3) 0.061(2) -0.002(2) -0.017(2) 0.042(3)
C72 0.147(4) 0.142(4) 0.078(3) -0.001(3) -0.019(3) 0.065(3)
C73 0.181(5) 0.112(3) 0.072(3) -0.016(2) -0.024(3) 0.054(3)
C74 0.144(4) 0.127(4) 0.069(3) -0.008(2) -0.030(3) 0.044(3)
C75 0.126(3) 0.109(3) 0.065(2) -0.014(2) -0.028(2) 0.032(2)
N76 0.119(3) 0.159(4) 0.069(2) 0.009(2) -0.018(2) 0.042(3)
O77 0.138(3) 0.174(3) 0.088(2) -0.0008(19) -0.0410(18) 0.027(2)
O78 0.167(3) 0.192(3) 0.107(2) 0.007(2) -0.045(2) 0.078(3)
N79 0.231(5) 0.124(3) 0.113(3) -0.009(3) -0.047(3) 0.055(3)
O80 0.281(5) 0.136(3) 0.153(3) -0.016(2) -0.066(3) 0.080(3)
O81 0.274(5) 0.151(3) 0.141(3) -0.039(2) -0.097(3) 0.054(3)
N82 0.189(4) 0.137(3) 0.091(2) -0.025(2) -0.055(3) 0.043(2)
C83 0.171(5) 0.162(5) 0.079(3) -0.029(3) -0.056(3) 0.069(4)
C84 0.278(7) 0.145(4) 0.089(3) -0.019(3) -0.065(4) 0.048(5)
C85 0.263(7) 0.168(5) 0.096(4) 0.007(3) -0.051(4) 0.071(4)
C86 0.206(7) 0.239(7) 0.091(4) 0.038(4) 0.009(4) 0.105(5)
C87 0.152(5) 0.274(7) 0.066(3) 0.019(4) -0.008(3) 0.085(5)
C88 0.141(4) 0.177(5) 0.089(3) -0.023(4) -0.021(3) 0.047(4)
O89 0.161(3) 0.212(3) 0.085(2) -0.041(2) -0.039(2) 0.027(3)
C90 0.166(5) 0.298(7) 0.112(4) -0.090(4) -0.052(4) 0.042(5)

loop_
_atom_type_symbol
_atom_type_description
_atom_type_scat_dispersion_real
_atom_type_scat_dispersion_imag
_atom_type_scat_source
C C 0.0181 0.0091 'International Tables Vol C Tables 4.2.6.8 and 6.1.1.4'
H H 0.0000 0.0000 'International Tables Vol C Tables 4.2.6.8 and 6.1.1.4'
N N 0.0311 0.0180 'International Tables Vol C Tables 4.2.6.8 and 6.1.1.4'
O O 0.0492 0.0322 'International Tables Vol C Tables 4.2.6.8 and 6.1.1.4'

loop_
_geom_angle_atom_site_label_1
_geom_angle_atom_site_label_2
_geom_angle_atom_site_label_3
_geom_angle
_geom_angle_site_symmetry_1
_geom_angle_site_symmetry_3
_geom_angle_publ_flag
C3 O2 C1 118.1(5) . . ?
O2 C3 C4 126.4(3) . . ?
O2 C3 C8 113.5(3) . . ?
C4 C3 C8 120.0 . . ?
C3 C4 C5 120.0 . . ?
C6 C5 C4 120.0 . . ?
C5 C6 C7 120.0 . . ?
C6 C7 C8 120.0 . . ?
C7 C8 C3 120.0 . . ?
C7 C8 N9 123.5(3) . . ?
C3 C8 N9 116.3(3) . . ?
C10 N9 C8 130.6(3) . . ?
N9 C10 C11 120.1(2) . . ?
N9 C10 C15 119.9(2) . . ?
C11 C10 C15 120.0 . . ?
C10 C11 C12 120.0 . . ?
N22 C12 C13 119.5(2) . . ?
N22 C12 C11 120.5(2) . . ?
C13 C12 C11 120.0 . . ?
C12 C13 C14 120.0 . . ?
C12 C13 N16 125.4(3) . . ?
C14 C13 N16 114.6(3) . . ?
C15 C14 C13 120.0 . . ?
C14 C15 C10 120.0 . . ?
C14 C15 N19 115.1(3) . . ?
C10 C15 N19 124.9(3) . . ?
O18 N16 O17 122.5(3) . . ?
O18 N16 C13 119.2(4) . . ?
O17 N16 C13 118.2(4) . . ?
O21 N19 O20 121.2(4) . . ?
O21 N19 C15 119.1(4) . . ?
O20 N19 C15 119.7(4) . . ?
C12 N22 C23 131.1(3) . . ?
C24 C23 C28 120.0 . . ?
C24 C23 N22 115.6(2) . . ?
C28 C23 N22 124.2(2) . . ?
O29 C24 C25 123.3(3) . . ?
O29 C24 C23 116.6(3) . . ?
C25 C24 C23 120.0 . . ?
C24 C25 C26 120.0 . . ?
O34 C26 C25 124.0(3) . . ?
O34 C26 C27 116.0(3) . . ?
C25 C26 C27 120.0 . . ?
C28 C27 C26 120.0 . . ?
C28 C27 N39 120.3(3) . . ?
C26 C27 N39 119.5(3) . . ?
C27 C28 C23 120.0 . . ?
C24 O29 C30 119.6(3) . . ?
O29 C30 C31 106.9(4) . . ?
C30 C31 C33 109.6(5) . . ?
C30 C31 C32 104.3(5) . . ?
C33 C31 C32 112.9(5) . . ?
C26 O34 C35 116.5(3) . . ?
O34 C35 C36 107.3(4) . . ?
C38 C36 C38' 96.4(9) . . ?
C38 C36 C35 115.2(7) . . ?
C38' C36 C35 109.3(6) . . ?
C38 C36 C37 117.9(6) . . ?
C38' C36 C37 109.9(8) . . ?
C35 C36 C37 107.5(5) . . ?
C40 N39 C27 120.3(3) . . ?
C41 C40 C45 120.0 . . ?
C41 C40 N39 123.2(2) . . ?
C45 C40 N39 116.8(2) . . ?
C40 C41 C42 120.0 . . ?
C40 C41 N46 125.1(3) . . ?
C42 C41 N46 114.9(3) . . ?
C43 C42 C41 120.0 . . ?
C44 C43 C42 120.0 . . ?
C44 C43 N49 124.9(3) . . ?
C42 C43 N49 115.1(3) . . ?
N52 C44 C43 122.8(2) . . ?
N52 C44 C45 117.2(2) . . ?
C43 C44 C45 120.0 . . ?
C44 C45 C40 120.0 . . ?
O48 N46 O47 120.4(4) . . ?
O48 N46 C41 121.7(4) . . ?
O47 N46 C41 117.9(4) . . ?
O51 N49 O50 119.2(4) . . ?
O51 N49 C43 122.8(4) . . ?
O50 N49 C43 117.9(4) . . ?
C44 N52 C53 124.5(3) . . ?
C54 C53 C58 120.0 . . ?
C54 C53 N52 119.9(2) . . ?
C58 C53 N52 120.1(2) . . ?
O59 C54 C55 123.9(2) . . ?
O59 C54 C53 116.1(2) . . ?
C55 C54 C53 120.0 . . ?
C54 C55 C56 120.0 . . ?
O64 C56 C57 115.4(2) . . ?
O64 C56 C55 124.6(2) . . ?
C57 C56 C55 120.0 . . ?
C58 C57 C56 120.0 . . ?
C58 C57 N69 123.3(2) . . ?
C56 C57 N69 116.6(2) . . ?
C57 C58 C53 120.0 . . ?
C54 O59 C60 117.8(3) . . ?
O59 C60 C61' 110.6(8) . . ?
O59 C60 C61 108.3(6) . . ?
C61' C60 C61 5.3(14) . . ?
C62 C61 C63 110.1(16) . . ?
C62 C61 C60 104.0(11) . . ?
C63 C61 C60 108.6(12) . . ?
C60 C61' C63' 108.0(14) . . ?
C60 C61' C62' 112.2(14) . . ?
C63' C61' C62' 104.5(13) . . ?
C56 O64 C65 118.0(3) . . ?
O64 C65 C66 107.4(3) . . ?
C67 C66 C65 112.2(4) . . ?
C67 C66 C68 112.9(6) . . ?
C65 C66 C68 105.7(4) . . ?
C70 N69 C57 129.9(2) . . ?
N69 C70 C71 120.3(2) . . ?
N69 C70 C75 119.7(2) . . ?
C71 C70 C75 120.0 . . ?
C70 C71 C72 120.0 . . ?
C70 C71 N76 125.0(3) . . ?
C72 C71 N76 115.0(3) . . ?
C73 C72 C71 120.0 . . ?
C72 C73 C74 120.0 . . ?
C72 C73 N79 115.0(3) . . ?
C74 C73 N79 125.0(3) . . ?
C73 C74 C75 120.0 . . ?
C73 C74 N82 119.8(2) . . ?
C75 C74 N82 120.2(2) . . ?
C74 C75 C70 120.0 . . ?
O78 N76 O77 121.6(4) . . ?
O78 N76 C71 119.8(4) . . ?
O77 N76 C71 118.5(4) . . ?
O80 N79 O81 121.1(4) . . ?
O80 N79 C73 119.0(4) . . ?
O81 N79 C73 119.9(4) . . ?
C74 N82 C83 129.7(3) . . ?
C84 C83 C88 120.0 . . ?
C84 C83 N82 124.9(3) . . ?
C88 C83 N82 115.1(3) . . ?
C83 C84 C85 120.0 . . ?
C84 C85 C86 120.0 . . ?
C87 C86 C85 120.0 . . ?
C88 C87 C86 120.0 . . ?
O89 C88 C87 124.2(3) . . ?
O89 C88 C83 115.7(3) . . ?
C87 C88 C83 120.0 . . ?
C88 O89 C90 118.4(4) . . ?

loop_
_geom_bond_atom_site_label_1
_geom_bond_atom_site_label_2
_geom_bond_distance
_geom_bond_site_symmetry_2
_geom_bond_publ_flag
C1 O2 1.447(5) . ?
O2 C3 1.367(5) . ?
C3 C4 1.3900 . ?
C3 C8 1.3900 . ?
C4 C5 1.3900 . ?
C5 C6 1.3900 . ?
C6 C7 1.3900 . ?
C7 C8 1.3900 . ?
C8 N9 1.410(4) . ?
N9 C10 1.391(3) . ?
C10 C11 1.3900 . ?
C10 C15 1.3900 . ?
C11 C12 1.3900 . ?
C12 N22 1.376(4) . ?
C12 C13 1.3900 . ?
C13 C14 1.3900 . ?
C13 N16 1.458(3) . ?
C14 C15 1.3900 . ?
C15 N19 1.445(4) . ?
N16 O18 1.217(4) . ?
N16 O17 1.261(4) . ?
N19 O21 1.221(4) . ?
N19 O20 1.240(4) . ?
N22 C23 1.423(4) . ?
C23 C24 1.3900 . ?
C23 C28 1.3900 . ?
C24 O29 1.341(3) . ?
C24 C25 1.3900 . ?
C25 C26 1.3900 . ?
C26 O34 1.385(4) . ?
C26 C27 1.3900 . ?
C27 C28 1.3900 . ?
C27 N39 1.430(3) . ?
O29 C30 1.435(4) . ?
C30 C31 1.522(6) . ?
C31 C33 1.547(9) . ?
C31 C32 1.586(7) . ?
O34 C35 1.442(5) . ?
C35 C36 1.530(6) . ?
C36 C38 1.437(9) . ?
C36 C38' 1.496(13) . ?
C36 C37 1.543(7) . ?
N39 C40 1.390(4) . ?
C40 C41 1.3900 . ?
C40 C45 1.3900 . ?
C41 C42 1.3900 . ?
C41 N46 1.430(4) . ?
C42 C43 1.3900 . ?
C43 C44 1.3900 . ?
C43 N49 1.415(4) . ?
C44 N52 1.365(3) . ?
C44 C45 1.3900 . ?
N46 O48 1.214(4) . ?
N46 O47 1.250(4) . ?
N49 O51 1.207(4) . ?
N49 O50 1.236(4) . ?
N52 C53 1.430(3) . ?
C53 C54 1.3900 . ?
C53 C58 1.3900 . ?
C54 O59 1.364(3) . ?
C54 C55 1.3900 . ?
C55 C56 1.3900 . ?
C56 O64 1.362(3) . ?
C56 C57 1.3900 . ?
C57 C58 1.3900 . ?
C57 N69 1.425(3) . ?
O59 C60 1.440(4) . ?
C60 C61' 1.52(2) . ?
C60 C61 1.510(17) . ?
C61 C62 1.476(16) . ?
C61 C63 1.520(14) . ?
C61' C63' 1.521(16) . ?
C61' C62' 1.571(16) . ?
O64 C65 1.428(4) . ?
C65 C66 1.509(5) . ?
C66 C67 1.509(7) . ?
C66 C68 1.550(6) . ?
N69 C70 1.372(3) . ?
C70 C71 1.3900 . ?
C70 C75 1.3900 . ?
C71 C72 1.3900 . ?
C71 N76 1.452(4) . ?
C72 C73 1.3900 . ?
C73 C74 1.3900 . ?
C73 N79 1.449(5) . ?
C74 C75 1.3900 . ?
C74 N82 1.397(3) . ?
N76 O78 1.210(4) . ?
N76 O77 1.229(4) . ?
N79 O80 1.224(4) . ?
N79 O81 1.235(4) . ?
N82 C83 1.421(4) . ?
C83 C84 1.3900 . ?
C83 C88 1.3900 . ?
C84 C85 1.3900 . ?
C85 C86 1.3900 . ?
C86 C87 1.3900 . ?
C87 C88 1.3900 . ?
C88 O89 1.359(5) . ?
O89 C90 1.429(5) . ?

loop_
_geom_torsion_atom_site_label_1
_geom_torsion_atom_site_label_2
_geom_torsion_atom_site_label_3
_geom_torsion_atom_site_label_4
_geom_torsion
_geom_torsion_site_symmetry_1
_geom_torsion_site_symmetry_2
_geom_torsion_site_symmetry_3
_geom_torsion_site_symmetry_4
_geom_torsion_publ_flag
C1 O2 C3 C4 -4.2(6) . . . . ?
C1 O2 C3 C8 171.6(3) . . . . ?
O2 C3 C4 C5 175.6(4) . . . . ?
C8 C3 C4 C5 0.0 . . . . ?
C3 C4 C5 C6 0.0 . . . . ?
C4 C5 C6 C7 0.0 . . . . ?
C5 C6 C7 C8 0.0 . . . . ?
C6 C7 C8 C3 0.0 . . . . ?
C6 C7 C8 N9 -175.2(3) . . . . ?
O2 C3 C8 C7 -176.1(4) . . . . ?
C4 C3 C8 C7 0.0 . . . . ?
O2 C3 C8 N9 -0.6(3) . . . . ?
C4 C3 C8 N9 175.6(3) . . . . ?
C7 C8 N9 C10 -24.3(5) . . . . ?
C3 C8 N9 C10 160.3(3) . . . . ?
C8 N9 C10 C11 -17.1(5) . . . . ?
C8 N9 C10 C15 163.1(3) . . . . ?
N9 C10 C11 C12 -179.8(3) . . . . ?
C15 C10 C11 C12 0.0 . . . . ?
C10 C11 C12 N22 -179.9(3) . . . . ?
C10 C11 C12 C13 0.0 . . . . ?
N22 C12 C13 C14 179.9(3) . . . . ?
C11 C12 C13 C14 0.0 . . . . ?
N22 C12 C13 N16 -0.2(3) . . . . ?
C11 C12 C13 N16 179.9(3) . . . . ?
C12 C13 C14 C15 0.0 . . . . ?
N16 C13 C14 C15 -179.9(3) . . . . ?
C13 C14 C15 C10 0.0 . . . . ?
C13 C14 C15 N19 179.7(3) . . . . ?
N9 C10 C15 C14 179.8(3) . . . . ?
C11 C10 C15 C14 0.0 . . . . ?
N9 C10 C15 N19 0.2(4) . . . . ?
C11 C10 C15 N19 -179.6(3) . . . . ?
C12 C13 N16 O18 172.9(3) . . . . ?
C14 C13 N16 O18 -7.2(4) . . . . ?
C12 C13 N16 O17 -5.3(5) . . . . ?
C14 C13 N16 O17 174.6(3) . . . . ?
C14 C15 N19 O21 12.5(5) . . . . ?
C10 C15 N19 O21 -167.9(4) . . . . ?
C14 C15 N19 O20 -168.1(4) . . . . ?
C10 C15 N19 O20 11.5(6) . . . . ?
C13 C12 N22 C23 -173.9(3) . . . . ?
C11 C12 N22 C23 6.0(4) . . . . ?
C12 N22 C23 C24 -153.7(3) . . . . ?
C12 N22 C23 C28 31.0(4) . . . . ?
C28 C23 C24 O29 177.7(3) . . . . ?
N22 C23 C24 O29 2.2(3) . . . . ?
C28 C23 C24 C25 0.0 . . . . ?
N22 C23 C24 C25 -175.5(2) . . . . ?
O29 C24 C25 C26 -177.5(3) . . . . ?
C23 C24 C25 C26 0.0 . . . . ?
C24 C25 C26 O34 -177.4(3) . . . . ?
C24 C25 C26 C27 0.0 . . . . ?
O34 C26 C27 C28 177.6(2) . . . . ?
C25 C26 C27 C28 0.0 . . . . ?
O34 C26 C27 N39 3.4(3) . . . . ?
C25 C26 C27 N39 -174.1(2) . . . . ?
C26 C27 C28 C23 0.0 . . . . ?
N39 C27 C28 C23 174.1(3) . . . . ?
C24 C23 C28 C27 0.0 . . . . ?
N22 C23 C28 C27 175.1(3) . . . . ?
C25 C24 O29 C30 -4.4(4) . . . . ?
C23 C24 O29 C30 178.0(3) . . . . ?
C24 O29 C30 C31 178.4(4) . . . . ?
O29 C30 C31 C33 -62.7(5) . . . . ?
O29 C30 C31 C32 176.2(4) . . . . ?
C25 C26 O34 C35 12.6(4) . . . . ?
C27 C26 O34 C35 -164.9(3) . . . . ?
C26 O34 C35 C36 174.0(4) . . . . ?
O34 C35 C36 C38 51.2(7) . . . . ?
O34 C35 C36 C38' -56.0(9) . . . . ?
O34 C35 C36 C37 -175.2(5) . . . . ?
C28 C27 N39 C40 -101.2(3) . . . . ?
C26 C27 N39 C40 72.9(3) . . . . ?
C27 N39 C40 C41 -178.5(2) . . . . ?
C27 N39 C40 C45 2.5(4) . . . . ?
C45 C40 C41 C42 0.0 . . . . ?
N39 C40 C41 C42 -178.9(3) . . . . ?
C45 C40 C41 N46 -176.7(3) . . . . ?
N39 C40 C41 N46 4.4(3) . . . . ?
C40 C41 C42 C43 0.0 . . . . ?
N46 C41 C42 C43 177.0(2) . . . . ?
C41 C42 C43 C44 0.0 . . . . ?
C41 C42 C43 N49 179.4(2) . . . . ?
C42 C43 C44 N52 -177.8(3) . . . . ?
N49 C43 C44 N52 2.9(3) . . . . ?
C42 C43 C44 C45 0.0 . . . . ?
N49 C43 C44 C45 -179.3(3) . . . . ?
N52 C44 C45 C40 178.0(3) . . . . ?
C43 C44 C45 C40 0.0 . . . . ?
C41 C40 C45 C44 0.0 . . . . ?
N39 C40 C45 C44 179.0(2) . . . . ?
C40 C41 N46 O48 172.6(3) . . . . ?
C42 C41 N46 O48 -4.3(4) . . . . ?
C40 C41 N46 O47 -6.8(5) . . . . ?
C42 C41 N46 O47 176.3(3) . . . . ?
C44 C43 N49 O51 -178.9(3) . . . . ?
C42 C43 N49 O51 1.7(4) . . . . ?
C44 C43 N49 O50 1.5(5) . . . . ?
C42 C43 N49 O50 -177.9(3) . . . . ?
C43 C44 N52 C53 176.6(2) . . . . ?
C45 C44 N52 C53 -1.3(4) . . . . ?
C44 N52 C53 C54 -115.2(3) . . . . ?
C44 N52 C53 C58 65.0(4) . . . . ?
C58 C53 C54 O59 -178.8(2) . . . . ?
N52 C53 C54 O59 1.4(3) . . . . ?
C58 C53 C54 C55 0.0 . . . . ?
N52 C53 C54 C55 -179.8(3) . . . . ?
O59 C54 C55 C56 178.7(3) . . . . ?
C53 C54 C55 C56 0.0 . . . . ?
C54 C55 C56 O64 179.6(2) . . . . ?
C54 C55 C56 C57 0.0 . . . . ?
O64 C56 C57 C58 -179.7(2) . . . . ?
C55 C56 C57 C58 0.0 . . . . ?
O64 C56 C57 N69 1.9(3) . . . . ?
C55 C56 C57 N69 -178.4(2) . . . . ?
C56 C57 C58 C53 0.0 . . . . ?
N69 C57 C58 C53 178.3(3) . . . . ?
C54 C53 C58 C57 0.0 . . . . ?
N52 C53 C58 C57 179.8(3) . . . . ?
C55 C54 O59 C60 -3.7(4) . . . . ?
C53 C54 O59 C60 175.0(2) . . . . ?
C54 O59 C60 C61' -173.2(9) . . . . ?
C54 O59 C60 C61 -178.3(9) . . . . ?
O59 C60 C61 C62 51.9(12) . . . . ?
C61' C60 C61 C62 -65(15) . . . . ?
O59 C60 C61 C63 169.2(14) . . . . ?
C61' C60 C61 C63 53(15) . . . . ?
O59 C60 C61' C63' -173.9(13) . . . . ?
C61 C60 C61' C63' -109(15) . . . . ?
O59 C60 C61' C62' -59.2(15) . . . . ?
C61 C60 C61' C62' 6(14) . . . . ?
C57 C56 O64 C65 -177.7(3) . . . . ?
C55 C56 O64 C65 2.7(4) . . . . ?
C56 O64 C65 C66 -174.7(4) . . . . ?
O64 C65 C66 C67 61.8(6) . . . . ?
O64 C65 C66 C68 -174.8(6) . . . . ?
C58 C57 N69 C70 37.8(4) . . . . ?
C56 C57 N69 C70 -143.9(3) . . . . ?
C57 N69 C70 C71 -179.5(3) . . . . ?
C57 N69 C70 C75 0.8(4) . . . . ?
N69 C70 C71 C72 -179.7(3) . . . . ?
C75 C70 C71 C72 0.0 . . . . ?
N69 C70 C71 N76 -1.8(3) . . . . ?
C75 C70 C71 N76 178.0(3) . . . . ?
C70 C71 C72 C73 0.0 . . . . ?
N76 C71 C72 C73 -178.2(3) . . . . ?
C71 C72 C73 C74 0.0 . . . . ?
C71 C72 C73 N79 179.0(3) . . . . ?
C72 C73 C74 C75 0.0 . . . . ?
N79 C73 C74 C75 -178.9(3) . . . . ?
C72 C73 C74 N82 -179.8(3) . . . . ?
N79 C73 C74 N82 1.3(4) . . . . ?
C73 C74 C75 C70 0.0 . . . . ?
N82 C74 C75 C70 179.8(3) . . . . ?
N69 C70 C75 C74 179.7(3) . . . . ?
C71 C70 C75 C74 0.0 . . . . ?
C70 C71 N76 O78 176.5(3) . . . . ?
C72 C71 N76 O78 -5.5(5) . . . . ?
C70 C71 N76 O77 -6.4(5) . . . . ?
C72 C71 N76 O77 171.6(3) . . . . ?
C72 C73 N79 O80 8.7(6) . . . . ?
C74 C73 N79 O80 -172.4(4) . . . . ?
C72 C73 N79 O81 -171.1(4) . . . . ?
C74 C73 N79 O81 7.8(6) . . . . ?
C73 C74 N82 C83 164.6(3) . . . . ?
C75 C74 N82 C83 -15.2(5) . . . . ?
C74 N82 C83 C84 -20.4(5) . . . . ?
C74 N82 C83 C88 161.8(3) . . . . ?
C88 C83 C84 C85 0.0 . . . . ?
N82 C83 C84 C85 -177.7(3) . . . . ?
C83 C84 C85 C86 0.0 . . . . ?
C84 C85 C86 C87 0.0 . . . . ?
C85 C86 C87 C88 0.0 . . . . ?
C86 C87 C88 O89 176.0(4) . . . . ?
C86 C87 C88 C83 0.0 . . . . ?
C84 C83 C88 O89 -176.4(3) . . . . ?
N82 C83 C88 O89 1.6(3) . . . . ?
C84 C83 C88 C87 0.0 . . . . ?
N82 C83 C88 C87 177.9(3) . . . . ?
C87 C88 O89 C90 -14.9(5) . . . . ?
C83 C88 O89 C90 161.3(3) . . . . ?
